data_7222128
loop_
_publ_author_name
'Menet, Clotilde'
'Brault, H\'el\`ene Serier'
'OMS, OLIVIER'
'DOLBECQ, Anne'
'Marrot, J\'er\^ome'
'Saad, Ali'
'Mialane, Pierre'
'Jobic, St\'ephane'
'Deniard, Philippe'
'Dessapt, R\'emi'

_publ_section_title
;
 Influence of Electronic vs. Steric Factors on the Solid-State
 Photochromic Performances of New Polyoxometalate/Spirooxazine and
 Spiropyran Hybrid Materials
;
_journal_name_full 'RSC Adv.'
_journal_paper_doi 10.1039/C5RA15860E
_journal_year 2015
_chemical_formula_sum 'C41 H47.5 N4.5 O21 W6'
_chemical_formula_weight 2042.43
_space_group_crystal_system monoclinic
_space_group_IT_number 14
_space_group_name_Hall '-P 2yn'
_space_group_name_H-M_alt 'P 1 21/n 1'
_symmetry_space_group_name_Hall '-P 2yn'
_symmetry_space_group_name_H-M 'P 1 21/n 1'
_atom_sites_solution_hydrogens geom
_audit_creation_method SHELXL-2014/7
_audit_update_record
;
2015-07-22 deposited with the CCDC.
2015-09-14 downloaded from the CCDC.
;
_cell_angle_alpha 90
_cell_angle_beta 104.6525(6)
_cell_angle_gamma 90
_cell_formula_units_Z 2
_cell_length_a 10.4923(2)
_cell_length_b 15.1018(3)
_cell_length_c 16.1338(2)
_cell_measurement_reflns_used 9884
_cell_measurement_temperature 298(2)
_cell_measurement_theta_max 29.96
_cell_measurement_theta_min 2.42
_cell_volume 2473.30(7)
_computing_cell_refinement 'Bruker SAINT'
_computing_data_collection 'Bruker APEX2'
_computing_data_reduction 'Bruker SAINT'
_computing_molecular_graphics 'Bruker SHELXTL'
_computing_publication_material 'Bruker SHELXTL'
_computing_structure_refinement 'SHELXL-2014/7 (Sheldrick, 2014)'
_computing_structure_solution 'SHELXS-97 (Sheldrick 2008)'
_diffrn_ambient_temperature 298(2)
_diffrn_measured_fraction_theta_full 1.000
_diffrn_measured_fraction_theta_max 0.999
_diffrn_measurement_device_type 'Bruker APEX-II CCD'
_diffrn_measurement_method '\f and \w scans'
_diffrn_radiation_type MoK\a
_diffrn_radiation_wavelength 0.71073
_diffrn_reflns_av_R_equivalents 0.0489
_diffrn_reflns_av_unetI/netI 0.0368
_diffrn_reflns_Laue_measured_fraction_full 1.000
_diffrn_reflns_Laue_measured_fraction_max 0.999
_diffrn_reflns_limit_h_max 14
_diffrn_reflns_limit_h_min -14
_diffrn_reflns_limit_k_max 20
_diffrn_reflns_limit_k_min -21
_diffrn_reflns_limit_l_max 22
_diffrn_reflns_limit_l_min -21
_diffrn_reflns_number 37153
_diffrn_reflns_point_group_measured_fraction_full 1.000
_diffrn_reflns_point_group_measured_fraction_max 0.999
_diffrn_reflns_theta_full 25.242
_diffrn_reflns_theta_max 30.037
_diffrn_reflns_theta_min 1.876
_diffrn_source 'fine-focus sealed tube'
_exptl_absorpt_coefficient_mu 13.979
_exptl_absorpt_correction_type multi-scan
_exptl_absorpt_process_details 'SADABS (Sheldrick, V2.10)'
_exptl_crystal_colour yellow
_exptl_crystal_density_diffrn 2.743
_exptl_crystal_description parallelepiped
_exptl_crystal_F_000 1874
_exptl_crystal_size_max 0.300
_exptl_crystal_size_mid 0.220
_exptl_crystal_size_min 0.040
_exptl_transmission_factor_max 0.7460
_exptl_transmission_factor_min 0.3593
_refine_diff_density_max 1.375
_refine_diff_density_min -2.491
_refine_diff_density_rms 0.575
_refine_ls_extinction_method none
_refine_ls_goodness_of_fit_ref 1.119
_refine_ls_hydrogen_treatment constr
_refine_ls_matrix_type full
_refine_ls_number_parameters 340
_refine_ls_number_reflns 7227
_refine_ls_number_restraints 2
_refine_ls_restrained_S_all 1.119
_refine_ls_R_factor_all 0.0430
_refine_ls_R_factor_gt 0.0320
_refine_ls_shift/su_max 0.003
_refine_ls_shift/su_mean 0.000
_refine_ls_structure_factor_coef Fsqd
_refine_ls_weighting_details 'w=1/[\s^2^(Fo^2^)+(0.0558P)^2^+3.2809P] where P=(Fo^2^+2Fc^2^)/3'
_refine_ls_weighting_scheme calc
_refine_ls_wR_factor_gt 0.0908
_refine_ls_wR_factor_ref 0.1042
_reflns_Friedel_coverage 0.000
_reflns_number_gt 6135
_reflns_number_total 7227
_reflns_threshold_expression 'I > 2\s(I)'
_cod_data_source_file c5ra15860e2.cif
_cod_data_source_block SP2W6
_cod_original_formula_sum 'C41 H47.50 N4.50 O21 W6'
_cod_database_code 7222128
_shelx_shelxl_version_number 2014/7
_shelx_space_group_comment
; 
The symmetry employed for this shelxl refinement is uniquely defined 
by the following loop, which should always be used as a source of 
symmetry information in preference to the above space-group names. 
They are only intended as comments. 
;
_shelx_estimated_absorpt_t_min 0.102
_shelx_estimated_absorpt_t_max 0.605
_exptl_absorpt_special_details 'Blessing, Acta Cryst. (1995) A51, 33-38'

loop_
_space_group_symop_operation_xyz
'x, y, z'
'-x+1/2, y+1/2, -z+1/2'
'-x, -y, -z'
'x-1/2, -y-1/2, z-1/2'

loop_
_atom_site_label
_atom_site_type_symbol
_atom_site_fract_x
_atom_site_fract_y
_atom_site_fract_z
_atom_site_U_iso_or_equiv
_atom_site_adp_type
_atom_site_occupancy
_atom_site_site_symmetry_order
_atom_site_calc_flag
_atom_site_refinement_flags_posn
_atom_site_refinement_flags_adp
_atom_site_refinement_flags_occupancy
W1 W 0.70545(2) 0.56687(2) 1.02958(2) 0.03509(7) Uani 1 1 d . . .
W2 W 0.45944(2) 0.54649(2) 0.85809(2) 0.03835(8) Uani 1 1 d . . .
W3 W 0.59190(2) 0.36897(2) 0.96492(2) 0.03875(8) Uani 1 1 d . . .
O1 O 0.8547(4) 0.6179(3) 1.0506(3) 0.0493(11) Uani 1 1 d . . .
O2 O 0.6975(4) 0.5181(3) 1.1375(3) 0.0415(9) Uani 1 1 d . . .
O3 O 0.4086(4) 0.3417(3) 0.9479(3) 0.0416(9) Uani 1 1 d . . .
O4 O 0.6323(4) 0.5915(3) 0.9098(3) 0.0414(9) Uani 1 1 d . . .
O5 O 0.7401(4) 0.4488(3) 0.9961(3) 0.0418(9) Uani 1 1 d . . .
O6 O 0.5000 0.5000 1.0000 0.0326(11) Uani 1 2 d S . P
O7 O 0.4304(6) 0.5811(4) 0.7544(3) 0.0614(14) Uani 1 1 d . . .
O8 O 0.6067(4) 0.3580(3) 1.0857(3) 0.0435(10) Uani 1 1 d . . .
O9 O 0.5422(5) 0.4323(3) 0.8581(3) 0.0426(10) Uani 1 1 d . . .
O10 O 0.6602(6) 0.2734(4) 0.9395(4) 0.0648(14) Uani 1 1 d . . .
O11 O 0.0015(4) 0.4821(3) 0.2807(3) 0.0452(10) Uani 1 1 d . . .
C1 C 0.1064(7) 0.6247(4) 0.2834(4) 0.0457(14) Uani 1 1 d . . .
C2 C 0.1807(6) 0.6199(4) 0.3759(4) 0.0394(12) Uani 1 1 d . . .
C3 C 0.1850(7) 0.6787(4) 0.4423(4) 0.0484(15) Uani 1 1 d . . .
H3 H 0.1351 0.7303 0.4332 0.058 Uiso 1 1 calc R U .
C4 C 0.2661(8) 0.6590(6) 0.5240(5) 0.0574(18) Uani 1 1 d . . .
H4 H 0.2706 0.6980 0.5692 0.069 Uiso 1 1 calc R U .
C5 C 0.3378(8) 0.5830(6) 0.5368(5) 0.0600(19) Uani 1 1 d . . .
H5 H 0.3902 0.5704 0.5912 0.072 Uiso 1 1 calc R U .
C6 C 0.3348(7) 0.5233(5) 0.4698(5) 0.0530(16) Uani 1 1 d . . .
H6 H 0.3845 0.4716 0.4789 0.064 Uiso 1 1 calc R U .
C7 C 0.2560(6) 0.5436(4) 0.3905(4) 0.0376(12) Uani 1 1 d . . .
N8 N 0.2356(5) 0.4947(3) 0.3140(3) 0.0399(10) Uani 1 1 d . . .
C9 C 0.1142(6) 0.5252(4) 0.2572(4) 0.0374(11) Uani 1 1 d . . .
C10 C 0.1081(7) 0.5065(4) 0.1658(4) 0.0458(14) Uani 1 1 d . . .
H10 H 0.1483 0.5459 0.1361 0.055 Uiso 1 1 calc R U .
C11 C 0.0477(7) 0.4359(4) 0.1248(4) 0.0432(14) Uani 1 1 d . . .
H11 H 0.0465 0.4261 0.0677 0.052 Uiso 1 1 calc R U .
C12 C -0.0162(6) 0.3744(4) 0.1702(4) 0.0357(11) Uani 1 1 d . . .
C13 C -0.0383(6) 0.4011(4) 0.2480(4) 0.0381(12) Uani 1 1 d . . .
C14 C -0.1015(7) 0.3457(5) 0.2927(4) 0.0520(16) Uani 1 1 d . . .
H14 H -0.1181 0.3639 0.3441 0.062 Uiso 1 1 calc R U .
C15 C -0.1391(7) 0.2639(5) 0.2602(4) 0.0537(17) Uani 1 1 d . . .
H15 H -0.1836 0.2265 0.2891 0.064 Uiso 1 1 calc R U .
C16 C -0.1125(7) 0.2354(4) 0.1848(4) 0.0469(14) Uani 1 1 d . . .
N17 N -0.0539(5) 0.2914(3) 0.1405(3) 0.0415(11) Uani 1 1 d . . .
C18 C -0.0322(9) 0.6604(6) 0.2680(6) 0.079(3) Uani 1 1 d . . .
H18A H -0.0791 0.6276 0.3019 0.119 Uiso 1 1 calc R U .
H18B H -0.0766 0.6544 0.2085 0.119 Uiso 1 1 calc R U .
H18C H -0.0290 0.7217 0.2839 0.119 Uiso 1 1 calc R U .
C19 C 0.1894(13) 0.6819(5) 0.2370(6) 0.093(4) Uani 1 1 d . . .
H19A H 0.2087 0.7378 0.2658 0.140 Uiso 1 1 calc R U .
H19B H 0.1407 0.6916 0.1788 0.140 Uiso 1 1 calc R U .
H19C H 0.2702 0.6517 0.2377 0.140 Uiso 1 1 calc R U .
C20 C 0.2782(7) 0.4037(4) 0.3134(5) 0.0548(17) Uani 1 1 d . . .
H20A H 0.3691 0.3991 0.3442 0.082 Uiso 1 1 calc R U .
H20B H 0.2681 0.3846 0.2553 0.082 Uiso 1 1 calc R U .
H20C H 0.2256 0.3669 0.3402 0.082 Uiso 1 1 calc R U .
C21 C -0.1486(10) 0.1429(5) 0.1511(7) 0.077(3) Uani 1 1 d . . .
H21A H -0.2132 0.1461 0.0971 0.116 Uiso 1 1 calc R U .
H21B H -0.1842 0.1105 0.1913 0.116 Uiso 1 1 calc R U .
H21C H -0.0714 0.1132 0.1435 0.116 Uiso 1 1 calc R U .
C22 C -0.0242(8) 0.2619(5) 0.0600(5) 0.0575(18) Uani 1 1 d . . .
H22A H 0.0223 0.2066 0.0695 0.086 Uiso 1 1 calc R U .
H22B H 0.0293 0.3056 0.0416 0.086 Uiso 1 1 calc R U .
H22C H -0.1050 0.2544 0.0165 0.086 Uiso 1 1 calc R U .
C23 C 0.528(4) 0.023(2) 0.010(3) 0.068(9) Uiso 0.25 1 d . . P
H23A H 0.5290 0.0458 0.0653 0.103 Uiso 0.25 1 calc R U P
H23B H 0.4894 0.0663 -0.0331 0.103 Uiso 0.25 1 calc R U P
H23C H 0.6171 0.0116 0.0068 0.103 Uiso 0.25 1 calc R U P
C24 C 0.550(4) 0.060(2) 0.006(3) 0.079(11) Uiso 0.25 1 d D . P
N25 N 0.603(6) 0.126(3) 0.005(4) 0.16(2) Uiso 0.25 1 d D . P

loop_
_atom_site_aniso_label
_atom_site_aniso_U_11
_atom_site_aniso_U_22
_atom_site_aniso_U_33
_atom_site_aniso_U_23
_atom_site_aniso_U_13
_atom_site_aniso_U_12
W1 0.03491(12) 0.04011(13) 0.03152(12) 0.00067(8) 0.01074(9) -0.00404(8)
W2 0.04523(14) 0.04561(14) 0.02452(12) 0.00560(8) 0.00941(9) -0.00439(9)
W3 0.04201(14) 0.03534(13) 0.04155(14) -0.00304(9) 0.01548(10) 0.00281(9)
O1 0.040(2) 0.065(3) 0.042(2) -0.002(2) 0.0111(19) -0.014(2)
O2 0.042(2) 0.049(2) 0.031(2) 0.0013(17) 0.0050(16) -0.0066(18)
O3 0.048(2) 0.038(2) 0.041(2) -0.0018(17) 0.0154(18) -0.0029(17)
O4 0.046(2) 0.051(2) 0.0293(19) 0.0031(18) 0.0138(17) -0.0079(19)
O5 0.041(2) 0.036(2) 0.051(3) -0.0014(18) 0.0167(19) 0.0062(17)
O6 0.036(3) 0.036(3) 0.027(2) 0.000(2) 0.009(2) -0.004(2)
O7 0.073(4) 0.081(4) 0.030(2) 0.013(2) 0.013(2) -0.008(3)
O8 0.048(2) 0.043(2) 0.039(2) 0.0104(17) 0.0090(18) 0.0056(18)
O9 0.054(3) 0.050(2) 0.0279(19) -0.0047(17) 0.0180(18) -0.0025(19)
O10 0.071(4) 0.051(3) 0.076(4) -0.012(3) 0.023(3) 0.013(2)
O11 0.046(2) 0.053(3) 0.042(2) -0.014(2) 0.0206(19) -0.0062(19)
C1 0.064(4) 0.030(3) 0.041(3) -0.002(2) 0.009(3) 0.004(3)
C2 0.049(3) 0.030(3) 0.041(3) -0.002(2) 0.014(2) -0.003(2)
C3 0.056(4) 0.042(3) 0.049(4) -0.008(3) 0.018(3) -0.001(3)
C4 0.066(5) 0.069(5) 0.042(3) -0.014(3) 0.021(3) -0.011(4)
C5 0.063(5) 0.075(5) 0.039(3) -0.001(3) 0.008(3) -0.004(4)
C6 0.052(4) 0.051(4) 0.054(4) 0.007(3) 0.009(3) 0.008(3)
C7 0.042(3) 0.033(3) 0.040(3) -0.002(2) 0.015(2) -0.003(2)
N8 0.045(3) 0.031(2) 0.046(3) -0.004(2) 0.017(2) 0.0054(19)
C9 0.048(3) 0.031(3) 0.037(3) 0.000(2) 0.016(2) -0.003(2)
C10 0.064(4) 0.039(3) 0.039(3) -0.001(2) 0.022(3) -0.007(3)
C11 0.058(4) 0.041(3) 0.035(3) -0.002(2) 0.021(3) -0.003(3)
C12 0.038(3) 0.037(3) 0.033(3) -0.001(2) 0.011(2) 0.000(2)
C13 0.039(3) 0.043(3) 0.034(3) -0.007(2) 0.013(2) -0.003(2)
C14 0.050(4) 0.070(4) 0.042(3) -0.007(3) 0.022(3) -0.016(3)
C15 0.055(4) 0.062(4) 0.046(4) 0.003(3) 0.016(3) -0.019(3)
C16 0.050(4) 0.043(3) 0.047(3) 0.005(3) 0.011(3) -0.007(3)
N17 0.043(3) 0.041(3) 0.042(3) -0.003(2) 0.012(2) -0.002(2)
C18 0.083(6) 0.065(5) 0.069(5) -0.026(4) -0.018(4) 0.034(4)
C19 0.188(12) 0.036(4) 0.058(5) 0.007(3) 0.035(6) -0.026(5)
C20 0.056(4) 0.036(3) 0.073(5) -0.005(3) 0.016(3) 0.011(3)
C21 0.098(7) 0.044(4) 0.096(7) -0.007(4) 0.034(6) -0.023(4)
C22 0.069(5) 0.053(4) 0.059(4) -0.020(3) 0.032(4) -0.007(3)

loop_
_atom_type_symbol
_atom_type_description
_atom_type_scat_dispersion_real
_atom_type_scat_dispersion_imag
_atom_type_scat_source
C C 0.0033 0.0016 'International Tables Vol C Tables 4.2.6.8 and 6.1.1.4'
H H 0.0000 0.0000 'International Tables Vol C Tables 4.2.6.8 and 6.1.1.4'
N N 0.0061 0.0033 'International Tables Vol C Tables 4.2.6.8 and 6.1.1.4'
O O 0.0106 0.0060 'International Tables Vol C Tables 4.2.6.8 and 6.1.1.4'
W W -0.8490 6.8722 'International Tables Vol C Tables 4.2.6.8 and 6.1.1.4'

loop_
_geom_angle_atom_site_label_1
_geom_angle_atom_site_label_2
_geom_angle_atom_site_label_3
_geom_angle
_geom_angle_site_symmetry_1
_geom_angle_site_symmetry_3
O1 W1 O2 104.1(2) . .
O1 W1 O3 102.9(2) . 3_667
O2 W1 O3 86.10(19) . 3_667
O1 W1 O5 104.2(2) . .
O2 W1 O5 87.3(2) . .
O3 W1 O5 152.87(18) 3_667 .
O1 W1 O4 103.0(2) . .
O2 W1 O4 152.87(18) . .
O3 W1 O4 86.65(19) 3_667 .
O5 W1 O4 87.3(2) . .
O1 W1 O6 178.86(18) . .
O2 W1 O6 76.55(12) . .
O3 W1 O6 76.15(13) 3_667 .
O5 W1 O6 76.72(13) . .
O4 W1 O6 76.33(12) . .
O7 W2 O4 103.5(2) . .
O7 W2 O8 103.7(2) . 3_667
O4 W2 O8 86.77(19) . 3_667
O7 W2 O9 104.0(2) . .
O4 W2 O9 86.6(2) . .
O8 W2 O9 152.32(17) 3_667 .
O7 W2 O2 104.4(2) . 3_667
O4 W2 O2 152.12(17) . 3_667
O8 W2 O2 87.06(19) 3_667 3_667
O9 W2 O2 86.37(19) . 3_667
O7 W2 O6 179.6(2) . .
O4 W2 O6 76.21(12) . .
O8 W2 O6 76.17(12) 3_667 .
O9 W2 O6 76.16(12) . .
O2 W2 O6 75.92(12) 3_667 .
O10 W3 O3 104.6(2) . .
O10 W3 O8 103.8(2) . .
O3 W3 O8 86.99(19) . .
O10 W3 O9 103.9(2) . .
O3 W3 O9 86.80(19) . .
O8 W3 O9 152.25(18) . .
O10 W3 O5 103.4(2) . .
O3 W3 O5 152.08(17) . .
O8 W3 O5 86.34(19) . .
O9 W3 O5 86.6(2) . .
O10 W3 O6 179.6(2) . .
O3 W3 O6 75.85(12) . .
O8 W3 O6 76.10(13) . .
O9 W3 O6 76.15(12) . .
O5 W3 O6 76.23(12) . .
W1 O2 W2 117.5(2) . 3_667
W3 O3 W1 118.0(2) . 3_667
W2 O4 W1 117.4(2) . .
W1 O5 W3 117.1(2) . .
W1 O6 W1 180.0 . 3_667
W1 O6 W2 89.988(8) . 3_667
W1 O6 W2 90.013(8) 3_667 3_667
W1 O6 W2 90.012(8) . .
W1 O6 W2 89.987(8) 3_667 .
W2 O6 W2 180.0 3_667 .
W1 O6 W3 90.027(8) . 3_667
W1 O6 W3 89.971(9) 3_667 3_667
W2 O6 W3 90.062(9) 3_667 3_667
W2 O6 W3 89.938(9) . 3_667
W1 O6 W3 89.974(8) . .
W1 O6 W3 90.027(8) 3_667 .
W2 O6 W3 89.937(9) 3_667 .
W2 O6 W3 90.063(9) . .
W3 O6 W3 180.0 3_667 .
W3 O8 W2 117.8(2) . 3_667
W3 O9 W2 117.6(2) . .
C13 O11 C9 119.0(4) . .
C2 C1 C18 114.6(6) . .
C2 C1 C19 107.1(6) . .
C18 C1 C19 111.0(7) . .
C2 C1 C9 100.0(5) . .
C18 C1 C9 114.2(6) . .
C19 C1 C9 109.3(6) . .
C3 C2 C7 119.9(6) . .
C3 C2 C1 130.3(6) . .
C7 C2 C1 109.8(5) . .
C2 C3 C4 118.9(6) . .
C2 C3 H3 120.6 . .
C4 C3 H3 120.6 . .
C5 C4 C3 120.1(7) . .
C5 C4 H4 120.0 . .
C3 C4 H4 120.0 . .
C4 C5 C6 121.5(7) . .
C4 C5 H5 119.2 . .
C6 C5 H5 119.2 . .
C7 C6 C5 117.8(7) . .
C7 C6 H6 121.1 . .
C5 C6 H6 121.1 . .
C6 C7 C2 121.9(6) . .
C6 C7 N8 128.6(6) . .
C2 C7 N8 109.5(5) . .
C7 N8 C9 107.7(4) . .
C7 N8 C20 121.7(5) . .
C9 N8 C20 121.5(5) . .
N8 C9 O11 109.3(5) . .
N8 C9 C10 112.3(5) . .
O11 C9 C10 109.5(5) . .
N8 C9 C1 103.4(5) . .
O11 C9 C1 104.7(5) . .
C10 C9 C1 117.2(5) . .
C11 C10 C9 122.8(6) . .
C11 C10 H10 118.6 . .
C9 C10 H10 118.6 . .
C10 C11 C12 119.1(6) . .
C10 C11 H11 120.5 . .
C12 C11 H11 120.5 . .
N17 C12 C13 118.9(5) . .
N17 C12 C11 122.8(5) . .
C13 C12 C11 118.3(5) . .
O11 C13 C14 119.1(5) . .
O11 C13 C12 120.4(5) . .
C14 C13 C12 120.5(6) . .
C15 C14 C13 118.7(6) . .
C15 C14 H14 120.7 . .
C13 C14 H14 120.7 . .
C14 C15 C16 121.2(6) . .
C14 C15 H15 119.4 . .
C16 C15 H15 119.4 . .
N17 C16 C15 119.4(6) . .
N17 C16 C21 119.6(7) . .
C15 C16 C21 121.0(7) . .
C16 N17 C12 121.3(5) . .
C16 N17 C22 120.1(6) . .
C12 N17 C22 118.6(5) . .
C1 C18 H18A 109.5 . .
C1 C18 H18B 109.5 . .
H18A C18 H18B 109.5 . .
C1 C18 H18C 109.5 . .
H18A C18 H18C 109.5 . .
H18B C18 H18C 109.5 . .
C1 C19 H19A 109.5 . .
C1 C19 H19B 109.5 . .
H19A C19 H19B 109.5 . .
C1 C19 H19C 109.5 . .
H19A C19 H19C 109.5 . .
H19B C19 H19C 109.5 . .
N8 C20 H20A 109.5 . .
N8 C20 H20B 109.5 . .
H20A C20 H20B 109.5 . .
N8 C20 H20C 109.5 . .
H20A C20 H20C 109.5 . .
H20B C20 H20C 109.5 . .
C16 C21 H21A 109.5 . .
C16 C21 H21B 109.5 . .
H21A C21 H21B 109.5 . .
C16 C21 H21C 109.5 . .
H21A C21 H21C 109.5 . .
H21B C21 H21C 109.5 . .
N17 C22 H22A 109.5 . .
N17 C22 H22B 109.5 . .
H22A C22 H22B 109.5 . .
N17 C22 H22C 109.5 . .
H22A C22 H22C 109.5 . .
H22B C22 H22C 109.5 . .
C24 C23 H23A 109.5 3_655 .
C24 C23 H23B 109.5 3_655 .
H23A C23 H23B 109.5 . .
C24 C23 H23C 109.5 3_655 .
H23A C23 H23C 109.5 . .
H23B C23 H23C 109.5 . .
N25 C24 C23 170(6) . 3_655

loop_
_geom_bond_atom_site_label_1
_geom_bond_atom_site_label_2
_geom_bond_distance
_geom_bond_site_symmetry_2
W1 O1 1.701(4) .
W1 O2 1.911(4) .
W1 O3 1.921(4) 3_667
W1 O5 1.924(4) .
W1 O4 1.926(4) .
W1 O6 2.3182(2) .
W2 O7 1.705(4) .
W2 O4 1.919(4) .
W2 O8 1.925(4) 3_667
W2 O9 1.930(4) .
W2 O2 1.931(4) 3_667
W2 O6 2.3287(2) .
W3 O10 1.706(5) .
W3 O3 1.917(4) .
W3 O8 1.923(4) .
W3 O9 1.925(4) .
W3 O5 1.931(4) .
W3 O6 2.3328(2) .
O2 W2 1.931(4) 3_667
O3 W1 1.921(4) 3_667
O6 W1 2.3182(2) 3_667
O6 W2 2.3287(2) 3_667
O6 W3 2.3328(2) 3_667
O8 W2 1.925(4) 3_667
O11 C13 1.354(7) .
O11 C9 1.481(7) .
C1 C2 1.501(9) .
C1 C18 1.512(10) .
C1 C19 1.546(11) .
C1 C9 1.568(8) .
C2 C3 1.383(8) .
C2 C7 1.384(8) .
C3 C4 1.407(10) .
C3 H3 0.9300 .
C4 C5 1.359(11) .
C4 H4 0.9300 .
C5 C6 1.401(10) .
C5 H5 0.9300 .
C6 C7 1.372(9) .
C6 H6 0.9300 .
C7 N8 1.407(8) .
N8 C9 1.444(8) .
N8 C20 1.447(7) .
C9 C10 1.486(8) .
C10 C11 1.328(9) .
C10 H10 0.9300 .
C11 C12 1.448(8) .
C11 H11 0.9300 .
C12 N17 1.365(7) .
C12 C13 1.393(8) .
C13 C14 1.379(8) .
C14 C15 1.362(10) .
C14 H14 0.9300 .
C15 C16 1.384(10) .
C15 H15 0.9300 .
C16 N17 1.351(8) .
C16 C21 1.513(10) .
N17 C22 1.479(8) .
C18 H18A 0.9600 .
C18 H18B 0.9600 .
C18 H18C 0.9600 .
C19 H19A 0.9600 .
C19 H19B 0.9600 .
C19 H19C 0.9600 .
C20 H20A 0.9600 .
C20 H20B 0.9600 .
C20 H20C 0.9600 .
C21 H21A 0.9600 .
C21 H21B 0.9600 .
C21 H21C 0.9600 .
C22 H22A 0.9600 .
C22 H22B 0.9600 .
C22 H22C 0.9600 .
C23 C24 1.493(19) 3_655
C23 H23A 0.9600 .
C23 H23B 0.9600 .
C23 H23C 0.9600 .
C24 N25 1.14(2) .
C24 C23 1.493(19) 3_655
